data_4332482
loop_
_publ_author_name
'Michailovski, Alexej'
'R\"uegger, Heinz'
'Sheptyakov, Denis'
'Patzke, Greta R.'

_publ_section_title
;
 Synthesis and Characterization of Novel Fluorinated Poly(oxomolybdates)
;
_journal_issue 14
_journal_name_full 'Inorganic Chemistry'
_journal_page_first 5641
_journal_page_last 5652
_journal_paper_doi 10.1021/ic0604359
_journal_volume 45
_journal_year 2006
_chemical_formula_sum 'C12 H36 F3 Mo7 N3 Na2 O28'
_chemical_formula_weight 1445.00
_chemical_name_systematic
; 
 ? 
;
_space_group_IT_number 2
_symmetry_cell_setting triclinic
_symmetry_space_group_name_Hall '-P 1'
_symmetry_space_group_name_H-M 'P -1'
_atom_sites_solution_hydrogens geom
_atom_sites_solution_primary direct
_atom_sites_solution_secondary difmap
_audit_creation_method SHELXL-97
_cell_angle_alpha 108.660(3)
_cell_angle_beta 93.991(3)
_cell_angle_gamma 106.434(3)
_cell_formula_units_Z 2
_cell_length_a 11.7628(11)
_cell_length_b 11.8564(11)
_cell_length_c 17.0575(16)
_cell_measurement_reflns_used 1003
_cell_measurement_temperature 295(2)
_cell_measurement_theta_max 61.076
_cell_measurement_theta_min 5.121
_cell_volume 2128.0(4)
_computing_structure_refinement 'SHELXL-97 (Sheldrick, 1997)'
_computing_structure_solution 'SHELXS-97 (Sheldrick, 1990)'
_diffrn_ambient_temperature 295(2)
_diffrn_measured_fraction_theta_full 1.000
_diffrn_measured_fraction_theta_max 0.998
_diffrn_measurement_device_type 'CCD area detector'
_diffrn_measurement_method 'pho and omega scans'
_diffrn_radiation_monochromator graphite
_diffrn_radiation_source 'fine-focus sealed tube'
_diffrn_radiation_type MoK\a
_diffrn_radiation_wavelength 0.71073
_diffrn_reflns_av_R_equivalents 0.0496
_diffrn_reflns_av_sigmaI/netI 0.0712
_diffrn_reflns_limit_h_max 14
_diffrn_reflns_limit_h_min -14
_diffrn_reflns_limit_k_max 14
_diffrn_reflns_limit_k_min -14
_diffrn_reflns_limit_l_max 21
_diffrn_reflns_limit_l_min -21
_diffrn_reflns_number 21964
_diffrn_reflns_theta_full 25.00
_diffrn_reflns_theta_max 26.40
_diffrn_reflns_theta_min 1.28
_exptl_absorpt_coefficient_mu 2.116
_exptl_absorpt_correction_T_max 0.9201
_exptl_absorpt_correction_T_min 0.6769
_exptl_absorpt_correction_type empirical
_exptl_absorpt_process_details 'Sadabs, G. Sheldrick, Goettingen'
_exptl_crystal_colour colorless
_exptl_crystal_density_diffrn 2.255
_exptl_crystal_density_method 'not measured'
_exptl_crystal_description plate
_exptl_crystal_F_000 1392
_exptl_crystal_size_max 0.20
_exptl_crystal_size_mid 0.16
_exptl_crystal_size_min 0.04
_refine_diff_density_max 0.724
_refine_diff_density_min -0.626
_refine_diff_density_rms 0.135
_refine_ls_extinction_method none
_refine_ls_goodness_of_fit_ref 0.997
_refine_ls_hydrogen_treatment none
_refine_ls_matrix_type full
_refine_ls_number_parameters 500
_refine_ls_number_reflns 8726
_refine_ls_number_restraints 0
_refine_ls_restrained_S_all 0.997
_refine_ls_R_factor_all 0.0856
_refine_ls_R_factor_gt 0.0425
_refine_ls_shift/su_max 0.001
_refine_ls_shift/su_mean 0.000
_refine_ls_structure_factor_coef Fsqd
_refine_ls_weighting_details 'calc w=1/[\s^2^(Fo^2^)+(0.0362P)^2^+3.2051P] where P=(Fo^2^+2Fc^2^)/3'
_refine_ls_weighting_scheme calc
_refine_ls_wR_factor_gt 0.0808
_refine_ls_wR_factor_ref 0.0945
_reflns_number_gt 5684
_reflns_number_total 8726
_reflns_threshold_expression >2sigma(I)
_cod_data_source_file ic0604359sup1.cif
_cod_data_source_block tricap
_cod_database_code 4332482

loop_
_symmetry_equiv_pos_as_xyz
'x, y, z'
'-x, -y, -z'

loop_
_atom_site_label
_atom_site_type_symbol
_atom_site_fract_x
_atom_site_fract_y
_atom_site_fract_z
_atom_site_U_iso_or_equiv
_atom_site_adp_type
_atom_site_occupancy
_atom_site_symmetry_multiplicity
_atom_site_calc_flag
_atom_site_refinement_flags
Mo1 Mo 0.11730(5) 0.91250(5) 0.67106(4) 0.03085(15) Uani 1 1 d .
Mo2 Mo -0.04963(5) 0.76515(5) 0.78282(4) 0.03124(15) Uani 1 1 d .
Mo3 Mo 0.36192(5) 0.84572(5) 0.61937(4) 0.02900(14) Uani 1 1 d .
Mo4 Mo 0.29822(5) 0.51048(5) 0.80611(4) 0.03111(15) Uani 1 1 d .
Mo5 Mo 0.45307(5) 0.64556(6) 0.68883(4) 0.03015(15) Uani 1 1 d .
Mo6 Mo 0.03952(5) 0.56590(5) 0.84850(4) 0.02987(15) Uani 1 1 d .
Mo7 Mo 0.28513(5) 0.83210(5) 0.82681(3) 0.02642(14) Uani 1 1 d .
Na1 Na 0.0851(2) 0.5269(2) 0.60633(15) 0.0322(6) Uani 1 1 d .
Na2 Na -0.2048(3) 0.4287(3) 0.6778(2) 0.0586(9) Uani 1 1 d .
F1 F 0.2615(3) 0.5418(3) 0.6848(2) 0.0310(8) Uani 1 1 d .
F2 F 0.1716(3) 0.7406(3) 0.6189(2) 0.0331(9) Uani 1 1 d .
F3 F 0.0187(3) 0.6033(3) 0.7277(2) 0.0307(8) Uani 1 1 d .
O1 O -0.0251(4) 0.7914(4) 0.6783(3) 0.0326(11) Uani 1 1 d .
O2 O 0.2902(4) 0.9656(4) 0.6848(3) 0.0338(11) Uani 1 1 d .
O3 O 0.3850(4) 0.6856(4) 0.5985(3) 0.0305(10) Uani 1 1 d .
O4 O 0.4400(4) 0.6293(4) 0.7969(3) 0.0333(11) Uani 1 1 d .
O5 O 0.1260(4) 0.4587(4) 0.7895(3) 0.0325(11) Uani 1 1 d .
O6 O 0.0137(4) 0.7253(4) 0.8741(3) 0.0340(11) Uani 1 1 d .
O7 O 0.3175(4) 0.3705(4) 0.7547(3) 0.0465(13) Uani 1 1 d .
O8 O 0.3355(4) 0.5332(5) 0.9098(3) 0.0458(13) Uani 1 1 d .
O9 O 0.5915(4) 0.7526(5) 0.7158(3) 0.0454(13) Uani 1 1 d .
O10 O 0.4746(4) 0.5093(5) 0.6307(3) 0.0474(13) Uani 1 1 d .
O11 O 0.5066(4) 0.9429(4) 0.6460(3) 0.0436(12) Uani 1 1 d .
O12 O 0.3189(5) 0.8339(4) 0.5188(3) 0.0453(13) Uani 1 1 d .
O13 O 0.1032(5) 1.0516(4) 0.7329(3) 0.0496(14) Uani 1 1 d .
O14 O 0.0781(5) 0.9043(5) 0.5717(3) 0.0507(14) Uani 1 1 d .
O15 O -0.1906(4) 0.6580(4) 0.7524(3) 0.0458(13) Uani 1 1 d .
O16 O -0.0701(5) 0.9014(5) 0.8399(3) 0.0507(14) Uani 1 1 d .
O17 O -0.1034(4) 0.4635(4) 0.8159(3) 0.0423(12) Uani 1 1 d .
O18 O 0.0767(5) 0.5722(4) 0.9476(3) 0.0459(13) Uani 1 1 d .
O19 O 0.1572(4) 0.8688(4) 0.7929(3) 0.0326(11) Uani 1 1 d .
O20 O 0.2375(4) 0.6944(4) 0.8534(3) 0.0329(11) Uani 1 1 d .
O21 O 0.3781(4) 0.8119(4) 0.7481(3) 0.0290(10) Uani 1 1 d .
O22 O 0.3669(4) 0.9543(4) 0.9148(3) 0.0432(13) Uani 1 1 d .
O23 O -0.0040(5) 0.2164(5) 0.6948(4) 0.0555(15) Uani 1 1 d .
O24A O 0.6539(6) 1.2385(7) 0.6646(5) 0.075(2) Uani 0.815(8) 1 d P
O24B O 0.603(3) 1.423(3) 0.756(2) 0.075(2) Uani 0.185(8) 1 d P
O25 O 0.3229(4) 0.5429(4) 0.4292(3) 0.0438(12) Uani 1 1 d .
O26 O 0.0986(4) 0.4319(4) 0.4630(3) 0.0404(12) Uani 1 1 d .
O27 O -0.0781(4) 0.3308(4) 0.5920(3) 0.0467(13) Uani 1 1 d .
O28 O 0.4534(5) 1.2092(5) 0.7603(3) 0.0565(15) Uani 1 1 d .
N1 N -0.2621(6) 0.1408(6) 0.8770(4) 0.0476(16) Uani 1 1 d .
C11 C -0.1759(10) 0.1358(10) 0.9403(7) 0.105(4) Uani 1 1 d .
H11A H -0.2137 0.1272 0.9871 0.158 Uiso 1 1 calc R
H11B H -0.1083 0.2118 0.9591 0.158 Uiso 1 1 calc R
H11C H -0.1488 0.0650 0.9164 0.158 Uiso 1 1 calc R
C12 C -0.3042(11) 0.2458(12) 0.9106(8) 0.152(7) Uani 1 1 d .
H12A H -0.3397 0.2400 0.9587 0.228 Uiso 1 1 calc R
H12B H -0.3634 0.2453 0.8686 0.228 Uiso 1 1 calc R
H12C H -0.2378 0.3226 0.9269 0.228 Uiso 1 1 calc R
C13 C -0.3608(13) 0.0267(12) 0.8520(11) 0.206(10) Uani 1 1 d .
H13A H -0.3951 0.0189 0.9002 0.310 Uiso 1 1 calc R
H13B H -0.3331 -0.0433 0.8276 0.310 Uiso 1 1 calc R
H13C H -0.4208 0.0278 0.8114 0.310 Uiso 1 1 calc R
C14 C -0.210(2) 0.154(2) 0.8114(12) 0.269(14) Uani 1 1 d .
H14A H -0.1438 0.2313 0.8300 0.403 Uiso 1 1 calc R
H14B H -0.2678 0.1555 0.7695 0.403 Uiso 1 1 calc R
H14C H -0.1808 0.0847 0.7877 0.403 Uiso 1 1 calc R
N2 N 0.2695(5) 1.1640(5) 0.4957(3) 0.0322(13) Uani 1 1 d .
C21 C 0.1863(8) 1.2058(8) 0.5529(5) 0.062(2) Uani 1 1 d .
H21A H 0.1615 1.1487 0.5824 0.094 Uiso 1 1 calc R
H21B H 0.1167 1.2064 0.5202 0.094 Uiso 1 1 calc R
H21C H 0.2273 1.2889 0.5926 0.094 Uiso 1 1 calc R
C22 C 0.2048(8) 1.0358(8) 0.4343(5) 0.068(3) Uani 1 1 d .
H22A H 0.1792 0.9790 0.4638 0.102 Uiso 1 1 calc R
H22B H 0.2577 1.0081 0.3977 0.102 Uiso 1 1 calc R
H22C H 0.1358 1.0372 0.4016 0.102 Uiso 1 1 calc R
C23 C 0.3767(7) 1.1639(9) 0.5479(6) 0.066(3) Uani 1 1 d .
H23A H 0.3512 1.1075 0.5777 0.100 Uiso 1 1 calc R
H23B H 0.4173 1.2473 0.5874 0.100 Uiso 1 1 calc R
H23C H 0.4307 1.1368 0.5121 0.100 Uiso 1 1 calc R
C24 C 0.3086(8) 1.2510(8) 0.4498(6) 0.067(3) Uani 1 1 d .
H24A H 0.3497 1.3343 0.4893 0.101 Uiso 1 1 calc R
H24B H 0.2395 1.2515 0.4166 0.101 Uiso 1 1 calc R
H24C H 0.3620 1.2236 0.4136 0.101 Uiso 1 1 calc R
N3 N 0.2767(8) 0.2713(7) 0.9997(5) 0.069(2) Uani 1 1 d .
C31 C 0.3113(14) 0.2163(15) 1.0578(8) 0.151(6) Uani 1 1 d .
H31A H 0.3915 0.2653 1.0878 0.227 Uiso 1 1 calc R
H31B H 0.3089 0.1319 1.0273 0.227 Uiso 1 1 calc R
H31C H 0.2565 0.2151 1.0969 0.227 Uiso 1 1 calc R
C32 C 0.3620(14) 0.2764(13) 0.9429(10) 0.178(9) Uani 1 1 d .
H32A H 0.4405 0.3292 0.9743 0.267 Uiso 1 1 calc R
H32B H 0.3380 0.3101 0.9027 0.267 Uiso 1 1 calc R
H32C H 0.3641 0.1931 0.9140 0.267 Uiso 1 1 calc R
C33 C 0.271(2) 0.3870(14) 1.0492(13) 0.273(15) Uani 1 1 d .
H33A H 0.3499 0.4412 1.0785 0.409 Uiso 1 1 calc R
H33B H 0.2191 0.3757 1.0892 0.409 Uiso 1 1 calc R
H33C H 0.2390 0.4243 1.0142 0.409 Uiso 1 1 calc R
C34 C 0.1644(14) 0.202(3) 0.9596(11) 0.38(2) Uani 1 1 d .
H34A H 0.1641 0.1202 0.9242 0.570 Uiso 1 1 calc R
H34B H 0.1356 0.2423 0.9259 0.570 Uiso 1 1 calc R
H34C H 0.1131 0.1924 1.0001 0.570 Uiso 1 1 calc R

loop_
_atom_site_aniso_label
_atom_site_aniso_U_11
_atom_site_aniso_U_22
_atom_site_aniso_U_33
_atom_site_aniso_U_23
_atom_site_aniso_U_13
_atom_site_aniso_U_12
Mo1 0.0298(3) 0.0267(3) 0.0398(4) 0.0154(3) 0.0035(3) 0.0113(3)
Mo2 0.0298(3) 0.0296(3) 0.0364(4) 0.0092(3) 0.0105(3) 0.0145(3)
Mo3 0.0282(3) 0.0288(3) 0.0302(3) 0.0122(3) 0.0055(3) 0.0075(3)
Mo4 0.0355(4) 0.0294(3) 0.0327(3) 0.0139(3) 0.0034(3) 0.0142(3)
Mo5 0.0272(3) 0.0351(3) 0.0332(3) 0.0130(3) 0.0085(3) 0.0160(3)
Mo6 0.0333(3) 0.0270(3) 0.0271(3) 0.0091(3) 0.0074(3) 0.0067(3)
Mo7 0.0291(3) 0.0228(3) 0.0241(3) 0.0051(2) 0.0027(2) 0.0077(2)
Na1 0.0326(15) 0.0352(14) 0.0293(14) 0.0103(12) 0.0070(12) 0.0128(12)
Na2 0.059(2) 0.058(2) 0.056(2) 0.0186(17) -0.0026(17) 0.0207(17)
F1 0.030(2) 0.034(2) 0.029(2) 0.0108(17) 0.0042(17) 0.0129(17)
F2 0.028(2) 0.0234(19) 0.043(2) 0.0076(17) 0.0040(18) 0.0054(16)
F3 0.038(2) 0.030(2) 0.0244(19) 0.0059(16) 0.0077(17) 0.0158(17)
O1 0.027(3) 0.032(3) 0.041(3) 0.015(2) 0.007(2) 0.011(2)
O2 0.031(3) 0.025(2) 0.044(3) 0.014(2) 0.006(2) 0.007(2)
O3 0.033(3) 0.033(2) 0.027(2) 0.010(2) 0.008(2) 0.012(2)
O4 0.027(3) 0.041(3) 0.029(3) 0.011(2) -0.003(2) 0.011(2)
O5 0.034(3) 0.026(2) 0.036(3) 0.011(2) 0.007(2) 0.007(2)
O6 0.039(3) 0.035(3) 0.031(3) 0.010(2) 0.012(2) 0.016(2)
O7 0.053(3) 0.032(3) 0.057(3) 0.013(2) 0.006(3) 0.022(3)
O8 0.053(3) 0.059(3) 0.034(3) 0.024(3) 0.002(2) 0.024(3)
O9 0.026(3) 0.055(3) 0.053(3) 0.020(3) 0.003(2) 0.010(2)
O10 0.054(3) 0.049(3) 0.049(3) 0.015(3) 0.023(3) 0.032(3)
O11 0.035(3) 0.039(3) 0.053(3) 0.016(3) 0.009(2) 0.005(2)
O12 0.057(3) 0.045(3) 0.034(3) 0.017(2) 0.003(3) 0.014(3)
O13 0.054(3) 0.032(3) 0.068(4) 0.017(3) 0.006(3) 0.022(3)
O14 0.048(3) 0.058(3) 0.056(3) 0.033(3) 0.001(3) 0.017(3)
O15 0.033(3) 0.046(3) 0.060(3) 0.020(3) 0.009(3) 0.013(2)
O16 0.056(3) 0.041(3) 0.058(4) 0.008(3) 0.023(3) 0.028(3)
O17 0.032(3) 0.037(3) 0.049(3) 0.012(2) 0.008(2) 0.002(2)
O18 0.059(3) 0.042(3) 0.034(3) 0.016(2) 0.009(3) 0.010(3)
O19 0.036(3) 0.029(2) 0.037(3) 0.014(2) 0.009(2) 0.014(2)
O20 0.036(3) 0.031(2) 0.035(3) 0.013(2) 0.007(2) 0.014(2)
O21 0.031(3) 0.030(2) 0.031(2) 0.014(2) 0.008(2) 0.013(2)
O22 0.049(3) 0.033(3) 0.033(3) 0.000(2) 0.001(2) 0.008(2)
O23 0.054(4) 0.040(3) 0.069(4) 0.018(3) -0.004(3) 0.016(3)
O24A 0.059(5) 0.093(6) 0.067(5) 0.045(5) -0.006(4) 0.003(4)
O24B 0.059(5) 0.093(6) 0.067(5) 0.045(5) -0.006(4) 0.003(4)
O25 0.046(3) 0.047(3) 0.038(3) 0.010(2) 0.012(2) 0.019(3)
O26 0.043(3) 0.043(3) 0.030(3) 0.005(2) 0.008(2) 0.016(2)
O27 0.052(3) 0.035(3) 0.045(3) 0.010(2) 0.003(3) 0.008(2)
O28 0.049(3) 0.041(3) 0.069(4) 0.012(3) -0.012(3) 0.011(3)
N1 0.053(4) 0.044(4) 0.038(4) 0.009(3) 0.000(3) 0.011(3)
C11 0.101(9) 0.103(9) 0.085(8) -0.021(7) -0.037(7) 0.065(8)
C12 0.129(12) 0.129(11) 0.137(12) -0.053(9) -0.084(9) 0.092(10)
C13 0.140(14) 0.084(10) 0.30(2) 0.050(13) -0.118(15) -0.043(9)
C14 0.37(3) 0.43(4) 0.27(2) 0.30(3) 0.24(2) 0.28(3)
N2 0.034(3) 0.034(3) 0.030(3) 0.013(3) 0.006(3) 0.010(3)
C21 0.055(6) 0.072(6) 0.060(6) 0.013(5) 0.023(5) 0.029(5)
C22 0.073(7) 0.054(5) 0.057(6) -0.002(5) 0.008(5) 0.017(5)
C23 0.052(6) 0.085(7) 0.068(6) 0.026(5) -0.008(5) 0.036(5)
C24 0.078(7) 0.074(6) 0.076(7) 0.055(6) 0.029(5) 0.028(5)
N3 0.094(6) 0.074(5) 0.078(6) 0.052(5) 0.056(5) 0.049(5)
C31 0.219(18) 0.199(16) 0.103(11) 0.075(11) 0.067(11) 0.135(15)
C32 0.27(2) 0.179(14) 0.251(18) 0.170(14) 0.235(17) 0.169(15)
C33 0.54(4) 0.129(13) 0.33(3) 0.157(17) 0.37(3) 0.22(2)
C34 0.065(12) 0.75(6) 0.114(15) -0.06(2) -0.010(11) 0.06(2)

loop_
_atom_type_symbol
_atom_type_description
_atom_type_scat_dispersion_real
_atom_type_scat_dispersion_imag
_atom_type_scat_source
O O 0.0106 0.0060 'International Tables Vol C Tables 4.2.6.8 and 6.1.1.4'
H H 0.0000 0.0000 'International Tables Vol C Tables 4.2.6.8 and 6.1.1.4'
N N 0.0061 0.0033 'International Tables Vol C Tables 4.2.6.8 and 6.1.1.4'
C C 0.0033 0.0016 'International Tables Vol C Tables 4.2.6.8 and 6.1.1.4'
F F 0.0171 0.0103 'International Tables Vol C Tables 4.2.6.8 and 6.1.1.4'
Na Na 0.0362 0.0249 'International Tables Vol C Tables 4.2.6.8 and 6.1.1.4'
Mo Mo -1.6832 0.6857 'International Tables Vol C Tables 4.2.6.8 and 6.1.1.4'

loop_
_geom_angle_atom_site_label_1
_geom_angle_atom_site_label_2
_geom_angle_atom_site_label_3
_geom_angle
_geom_angle_site_symmetry_1
_geom_angle_site_symmetry_3
O14 Mo1 O13 104.4(2) . .
O14 Mo1 O1 98.9(2) . .
O13 Mo1 O1 102.4(2) . .
O14 Mo1 O2 101.7(2) . .
O13 Mo1 O2 97.9(2) . .
O1 Mo1 O2 146.33(18) . .
O14 Mo1 F2 88.8(2) . .
O13 Mo1 F2 165.07(19) . .
O1 Mo1 F2 81.93(15) . .
O2 Mo1 F2 72.25(15) . .
O14 Mo1 O19 165.6(2) . .
O13 Mo1 O19 88.8(2) . .
O1 Mo1 O19 72.17(17) . .
O2 Mo1 O19 81.77(17) . .
F2 Mo1 O19 78.86(14) . .
O16 Mo2 O15 104.5(2) . .
O16 Mo2 O6 98.5(2) . .
O15 Mo2 O6 101.2(2) . .
O16 Mo2 O1 101.2(2) . .
O15 Mo2 O1 99.9(2) . .
O6 Mo2 O1 146.35(18) . .
O16 Mo2 F3 166.6(2) . .
O15 Mo2 F3 86.99(19) . .
O6 Mo2 F3 72.11(15) . .
O1 Mo2 F3 83.19(15) . .
O16 Mo2 O19 91.4(2) . .
O15 Mo2 O19 163.4(2) . .
O6 Mo2 O19 81.05(17) . .
O1 Mo2 O19 71.55(17) . .
F3 Mo2 O19 78.00(14) . .
O16 Mo2 Na2 142.94(19) . .
O15 Mo2 Na2 38.91(17) . .
O6 Mo2 Na2 87.24(14) . .
O1 Mo2 Na2 93.05(14) . .
F3 Mo2 Na2 48.08(11) . .
O19 Mo2 Na2 125.68(11) . .
O11 Mo3 O12 104.0(2) . .
O11 Mo3 O3 101.0(2) . .
O12 Mo3 O3 99.9(2) . .
O11 Mo3 O2 97.4(2) . .
O12 Mo3 O2 103.0(2) . .
O3 Mo3 O2 146.06(18) . .
O11 Mo3 F2 165.50(19) . .
O12 Mo3 F2 88.4(2) . .
O3 Mo3 F2 83.91(16) . .
O2 Mo3 F2 72.11(15) . .
O11 Mo3 O21 90.4(2) . .
O12 Mo3 O21 164.7(2) . .
O3 Mo3 O21 71.78(16) . .
O2 Mo3 O21 79.87(16) . .
F2 Mo3 O21 78.10(14) . .
O7 Mo4 O8 103.9(2) . .
O7 Mo4 O4 102.7(2) . .
O8 Mo4 O4 98.0(2) . .
O7 Mo4 O5 99.7(2) . .
O8 Mo4 O5 102.3(2) . .
O4 Mo4 O5 145.06(18) . .
O7 Mo4 F1 91.73(19) . .
O8 Mo4 F1 163.23(19) . .
O4 Mo4 F1 72.21(15) . .
O5 Mo4 F1 80.69(16) . .
O7 Mo4 O20 167.7(2) . .
O8 Mo4 O20 86.6(2) . .
O4 Mo4 O20 81.76(17) . .
O5 Mo4 O20 71.47(16) . .
F1 Mo4 O20 78.67(14) . .
O9 Mo5 O10 104.1(2) . .
O9 Mo5 O4 97.6(2) . .
O10 Mo5 O4 103.5(2) . .
O9 Mo5 O3 100.4(2) . .
O10 Mo5 O3 99.0(2) . .
O4 Mo5 O3 146.75(18) . .
O9 Mo5 F1 164.0(2) . .
O10 Mo5 F1 90.6(2) . .
O4 Mo5 F1 72.46(16) . .
O3 Mo5 F1 83.22(16) . .
O9 Mo5 O21 87.8(2) . .
O10 Mo5 O21 166.3(2) . .
O4 Mo5 O21 81.36(16) . .
O3 Mo5 O21 71.67(16) . .
F1 Mo5 O21 78.56(14) . .
O18 Mo6 O17 104.0(2) . .
O18 Mo6 O6 98.7(2) . .
O17 Mo6 O6 102.2(2) . .
O18 Mo6 O5 100.5(2) . .
O17 Mo6 O5 99.8(2) . .
O6 Mo6 O5 146.22(18) . .
O18 Mo6 F3 166.83(19) . .
O17 Mo6 F3 87.40(19) . .
O6 Mo6 F3 72.07(15) . .
O5 Mo6 F3 83.69(15) . .
O18 Mo6 O20 91.0(2) . .
O17 Mo6 O20 164.1(2) . .
O6 Mo6 O20 80.36(17) . .
O5 Mo6 O20 71.81(16) . .
F3 Mo6 O20 78.41(14) . .
O18 Mo6 Na2 141.22(18) . .
O17 Mo6 Na2 37.29(17) . .
O6 Mo6 Na2 90.54(14) . .
O5 Mo6 Na2 91.63(14) . .
F3 Mo6 Na2 50.19(11) . .
O20 Mo6 Na2 127.79(12) . .
O22 Mo7 O20 108.2(2) . .
O22 Mo7 O19 107.8(2) . .
O20 Mo7 O19 110.1(2) . .
O22 Mo7 O21 108.8(2) . .
O20 Mo7 O21 110.50(19) . .
O19 Mo7 O21 111.33(19) . .
F3 Na1 F1 89.05(15) . .
F3 Na1 F2 86.09(15) . .
F1 Na1 F2 89.11(15) . .
F3 Na1 O26 164.36(19) . .
F1 Na1 O26 106.07(17) . .
F2 Na1 O26 97.86(17) . .
F3 Na1 O27 82.49(16) . .
F1 Na1 O27 110.66(17) . .
F2 Na1 O27 156.87(18) . .
O26 Na1 O27 88.32(18) . .
F3 Na1 O26 84.14(15) . 2_566
F1 Na1 O26 166.33(17) . 2_566
F2 Na1 O26 78.63(15) . 2_566
O26 Na1 O26 81.85(18) . 2_566
O27 Na1 O26 80.24(17) . 2_566
F3 Na1 Na2 47.03(11) . .
F1 Na1 Na2 119.46(13) . .
F2 Na1 Na2 119.39(13) . .
O26 Na1 Na2 119.29(15) . .
O27 Na1 Na2 40.58(13) . .
O26 Na1 Na2 63.21(12) 2_566 .
F3 Na1 Na1 122.27(15) . 2_566
F1 Na1 Na1 148.03(16) . 2_566
F2 Na1 Na1 87.09(13) . 2_566
O26 Na1 Na1 43.40(12) . 2_566
O27 Na1 Na1 82.18(14) . 2_566
O26 Na1 Na1 38.45(11) 2_566 2_566
Na2 Na1 Na1 89.68(10) . 2_566
O24A Na2 O25 93.0(2) 1_445 2_566
O24A Na2 O17 94.8(2) 1_445 .
O25 Na2 O17 159.6(2) 2_566 .
O24A Na2 O27 94.2(3) 1_445 .
O25 Na2 O27 98.5(2) 2_566 .
O17 Na2 O27 99.7(2) . .
O24A Na2 O15 132.9(3) 1_445 .
O25 Na2 O15 80.49(18) 2_566 .
O17 Na2 O15 80.40(18) . .
O27 Na2 O15 132.9(2) . .
O24A Na2 O24B 59.2(8) 1_445 1_445
O25 Na2 O24B 85.4(7) 2_566 1_445
O17 Na2 O24B 82.4(7) . 1_445
O27 Na2 O24B 153.3(8) . 1_445
O15 Na2 O24B 73.8(7) . 1_445
O24A Na2 F3 153.8(2) 1_445 .
O25 Na2 F3 111.86(19) 2_566 .
O17 Na2 F3 64.68(15) . .
O27 Na2 F3 74.89(16) . .
O15 Na2 F3 62.56(15) . .
O24B Na2 F3 128.2(7) 1_445 .
O24A Na2 Mo6 118.3(2) 1_445 .
O25 Na2 Mo6 147.43(17) 2_566 .
O17 Na2 Mo6 25.22(11) . .
O27 Na2 Mo6 88.51(14) . .
O15 Na2 Mo6 71.75(13) . .
O24B Na2 Mo6 102.3(7) 1_445 .
F3 Na2 Mo6 39.52(8) . .
O24A Na2 Mo2 153.3(2) 1_445 .
O25 Na2 Mo2 93.50(15) 2_566 .
O17 Na2 Mo2 71.54(13) . .
O27 Na2 Mo2 110.34(16) . .
O15 Na2 Mo2 24.72(11) . .
O24B Na2 Mo2 95.6(7) 1_445 .
F3 Na2 Mo2 37.84(8) . .
Mo6 Na2 Mo2 54.56(5) . .
O24A Na2 Na1 135.9(2) 1_445 .
O25 Na2 Na1 95.61(16) 2_566 .
O17 Na2 Na1 91.86(15) . .
O27 Na2 Na1 41.78(13) . .
O15 Na2 Na1 91.18(15) . .
O24B Na2 Na1 164.6(8) 1_445 .
F3 Na2 Na1 37.57(9) . .
Mo6 Na2 Na1 68.86(7) . .
Mo2 Na2 Na1 68.94(7) . .
Mo5 F1 Mo4 94.46(13) . .
Mo5 F1 Na1 131.17(17) . .
Mo4 F1 Na1 132.08(17) . .
Mo3 F2 Mo1 95.12(12) . .
Mo3 F2 Na1 129.12(16) . .
Mo1 F2 Na1 133.40(17) . .
Mo2 F3 Mo6 94.28(12) . .
Mo2 F3 Na1 134.50(17) . .
Mo6 F3 Na1 129.99(16) . .
Mo2 F3 Na2 94.08(14) . .
Mo6 F3 Na2 90.29(13) . .
Na1 F3 Na2 95.40(15) . .
Mo1 O1 Mo2 121.4(2) . .
Mo1 O2 Mo3 117.1(2) . .
Mo3 O3 Mo5 120.9(2) . .
Mo4 O4 Mo5 117.9(2) . .
Mo4 O5 Mo6 122.4(2) . .
Mo6 O6 Mo2 118.2(2) . .
Mo2 O15 Na2 116.4(2) . .
Mo6 O17 Na2 117.5(2) . .
Mo7 O19 Mo1 127.6(2) . .
Mo7 O19 Mo2 129.5(2) . .
Mo1 O19 Mo2 90.93(15) . .
Mo7 O20 Mo6 129.4(2) . .
Mo7 O20 Mo4 127.8(2) . .
Mo6 O20 Mo4 89.80(14) . .
Mo7 O21 Mo5 129.9(2) . .
Mo7 O21 Mo3 129.1(2) . .
Mo5 O21 Mo3 90.82(15) . .
Na1 O26 Na1 98.15(17) . 2_566
Na2 O27 Na1 97.64(19) . .
C14 N1 C13 111.4(14) . .
C14 N1 C12 107.8(11) . .
C13 N1 C12 109.6(10) . .
C14 N1 C11 110.1(11) . .
C13 N1 C11 107.2(9) . .
C12 N1 C11 110.9(7) . .
N1 C11 H11A 109.5 . .
N1 C11 H11B 109.5 . .
H11A C11 H11B 109.5 . .
N1 C11 H11C 109.5 . .
H11A C11 H11C 109.5 . .
H11B C11 H11C 109.5 . .
N1 C12 H12A 109.5 . .
N1 C12 H12B 109.5 . .
H12A C12 H12B 109.5 . .
N1 C12 H12C 109.5 . .
H12A C12 H12C 109.5 . .
H12B C12 H12C 109.5 . .
N1 C13 H13A 109.5 . .
N1 C13 H13B 109.5 . .
H13A C13 H13B 109.5 . .
N1 C13 H13C 109.5 . .
H13A C13 H13C 109.5 . .
H13B C13 H13C 109.5 . .
N1 C14 H14A 109.5 . .
N1 C14 H14B 109.5 . .
H14A C14 H14B 109.5 . .
N1 C14 H14C 109.5 . .
H14A C14 H14C 109.5 . .
H14B C14 H14C 109.5 . .
C24 N2 C22 109.2(6) . .
C24 N2 C23 109.6(6) . .
C22 N2 C23 110.5(6) . .
C24 N2 C21 110.2(6) . .
C22 N2 C21 108.9(6) . .
C23 N2 C21 108.5(6) . .
N2 C21 H21A 109.5 . .
N2 C21 H21B 109.5 . .
H21A C21 H21B 109.5 . .
N2 C21 H21C 109.5 . .
H21A C21 H21C 109.5 . .
H21B C21 H21C 109.5 . .
N2 C22 H22A 109.5 . .
N2 C22 H22B 109.5 . .
H22A C22 H22B 109.5 . .
N2 C22 H22C 109.5 . .
H22A C22 H22C 109.5 . .
H22B C22 H22C 109.5 . .
N2 C23 H23A 109.5 . .
N2 C23 H23B 109.5 . .
H23A C23 H23B 109.5 . .
N2 C23 H23C 109.5 . .
H23A C23 H23C 109.5 . .
H23B C23 H23C 109.5 . .
N2 C24 H24A 109.5 . .
N2 C24 H24B 109.5 . .
H24A C24 H24B 109.5 . .
N2 C24 H24C 109.5 . .
H24A C24 H24C 109.5 . .
H24B C24 H24C 109.5 . .
C34 N3 C33 106.4(15) . .
C34 N3 C31 107.9(15) . .
C33 N3 C31 105.5(12) . .
C34 N3 C32 112.5(12) . .
C33 N3 C32 115.1(10) . .
C31 N3 C32 108.9(10) . .
N3 C31 H31A 109.5 . .
N3 C31 H31B 109.5 . .
H31A C31 H31B 109.5 . .
N3 C31 H31C 109.5 . .
H31A C31 H31C 109.5 . .
H31B C31 H31C 109.5 . .
N3 C32 H32A 109.5 . .
N3 C32 H32B 109.5 . .
H32A C32 H32B 109.5 . .
N3 C32 H32C 109.5 . .
H32A C32 H32C 109.5 . .
H32B C32 H32C 109.5 . .
N3 C33 H33A 109.5 . .
N3 C33 H33B 109.5 . .
H33A C33 H33B 109.5 . .
N3 C33 H33C 109.5 . .
H33A C33 H33C 109.5 . .
H33B C33 H33C 109.5 . .
N3 C34 H34A 109.5 . .
N3 C34 H34B 109.5 . .
H34A C34 H34B 109.5 . .
N3 C34 H34C 109.5 . .
H34A C34 H34C 109.5 . .
H34B C34 H34C 109.5 . .

loop_
_geom_bond_atom_site_label_1
_geom_bond_atom_site_label_2
_geom_bond_distance
_geom_bond_site_symmetry_2
Mo1 O14 1.689(5) .
Mo1 O13 1.711(5) .
Mo1 O1 1.915(4) .
Mo1 O2 1.924(4) .
Mo1 F2 2.239(3) .
Mo1 O19 2.346(4) .
Mo2 O16 1.691(5) .
Mo2 O15 1.702(5) .
Mo2 O6 1.927(4) .
Mo2 O1 1.932(4) .
Mo2 F3 2.243(3) .
Mo2 O19 2.361(4) .
Mo2 Na2 3.648(3) .
Mo3 O11 1.697(5) .
Mo3 O12 1.705(5) .
Mo3 O3 1.918(4) .
Mo3 O2 1.942(4) .
Mo3 F2 2.231(3) .
Mo3 O21 2.359(4) .
Mo4 O7 1.699(5) .
Mo4 O8 1.707(5) .
Mo4 O4 1.908(5) .
Mo4 O5 1.915(4) .
Mo4 F1 2.250(3) .
Mo4 O20 2.398(4) .
Mo5 O9 1.681(5) .
Mo5 O10 1.703(4) .
Mo5 O4 1.926(4) .
Mo5 O3 1.937(4) .
Mo5 F1 2.225(4) .
Mo5 O21 2.350(4) .
Mo6 O18 1.688(5) .
Mo6 O17 1.701(5) .
Mo6 O6 1.915(4) .
Mo6 O5 1.928(4) .
Mo6 F3 2.254(3) .
Mo6 O20 2.374(4) .
Mo6 Na2 3.542(3) .
Mo7 O22 1.701(4) .
Mo7 O20 1.782(4) .
Mo7 O19 1.788(4) .
Mo7 O21 1.790(4) .
Na1 F3 2.268(4) .
Na1 F1 2.321(4) .
Na1 F2 2.380(4) .
Na1 O26 2.380(5) .
Na1 O27 2.489(5) .
Na1 O26 2.630(5) 2_566
Na1 Na2 3.702(4) .
Na1 Na1 3.789(5) 2_566
Na2 O24A 2.324(8) 1_445
Na2 O25 2.383(6) 2_566
Na2 O17 2.419(6) .
Na2 O27 2.430(6) .
Na2 O15 2.557(6) .
Na2 O24B 2.70(3) 1_445
Na2 F3 2.721(5) .
N1 C14 1.345(14) .
N1 C13 1.425(13) .
N1 C12 1.435(11) .
N1 C11 1.457(10) .
C11 H11A 0.9600 .
C11 H11B 0.9600 .
C11 H11C 0.9600 .
C12 H12A 0.9600 .
C12 H12B 0.9600 .
C12 H12C 0.9600 .
C13 H13A 0.9600 .
C13 H13B 0.9600 .
C13 H13C 0.9600 .
C14 H14A 0.9600 .
C14 H14B 0.9600 .
C14 H14C 0.9600 .
N2 C24 1.478(9) .
N2 C22 1.485(9) .
N2 C23 1.493(9) .
N2 C21 1.501(9) .
C21 H21A 0.9600 .
C21 H21B 0.9600 .
C21 H21C 0.9600 .
C22 H22A 0.9600 .
C22 H22B 0.9600 .
C22 H22C 0.9600 .
C23 H23A 0.9600 .
C23 H23B 0.9600 .
C23 H23C 0.9600 .
C24 H24A 0.9600 .
C24 H24B 0.9600 .
C24 H24C 0.9600 .
N3 C34 1.338(17) .
N3 C33 1.386(14) .
N3 C31 1.443(13) .
N3 C32 1.443(11) .
C31 H31A 0.9600 .
C31 H31B 0.9600 .
C31 H31C 0.9600 .
C32 H32A 0.9600 .
C32 H32B 0.9600 .
C32 H32C 0.9600 .
C33 H33A 0.9600 .
C33 H33B 0.9600 .
C33 H33C 0.9600 .
C34 H34A 0.9600 .
C34 H34B 0.9600 .
C34 H34C 0.9600 .
